data_2002991
loop_
_publ_author_name
'G\"orbitz, Carl Henrik'
'Torgersen, Eirin'

_publ_section_title
;
 Symmetry, pseudosymmetry and packing disorder in the alcohol solvates
 of <small>L</small>-leucyl-<small>L</small>-valine
;
_journal_coden_ASTM ASBSDK
_journal_issue 1
_journal_name_full
;
 Acta Crystallographica, Section B: Structural Science
;
_journal_page_first 104
_journal_page_last 113
_journal_paper_doi 10.1107/S0108768198010192
_journal_volume 55
_journal_year 1999
_chemical_formula_sum 'C12 H26 N2 O4'
_chemical_formula_weight 262.35
_chemical_name_systematic
;
 L-leucyl-L-valine methanol (1:1)
;
_space_group_IT_number 4
_symmetry_cell_setting monoclinic
_symmetry_space_group_name_Hall 'P 2yb'
_symmetry_space_group_name_H-M 'P 1 21 1'
_audit_creation_method SHELXL
_cell_angle_alpha 90.00
_cell_angle_beta 95.8136(5)
_cell_angle_gamma 90.00
_cell_formula_units_Z 2
_cell_length_a 5.28900(10)
_cell_length_b 12.68770(10)
_cell_length_c 11.48720(10)
_cell_measurement_reflns_used 8192
_cell_measurement_temperature 150(2)
_cell_volume 766.887(17)
_computing_cell_refinement 'SAINT (Siemens, 1995)'
_computing_data_collection 'SMART (Siemens, 1995)'
_computing_data_reduction 'SAINT (Siemens, 1995)'
_computing_molecular_graphics 'SHELXTL (Sheldrick, 1994)'
_computing_publication_material 'SHELXTL (Sheldrick, 1994)'
_computing_structure_refinement 'SHELXTL (Sheldrick, 1994)'
_computing_structure_solution 'SHELXS-86 (Sheldrick, 1990)'
_diffrn_ambient_temperature 150(2)
_diffrn_measurement_device 'Siemens SMART CCD diffractometer'
_diffrn_measurement_method 'Sets of exposures each taken over 0.6\% \w rotation'
_diffrn_radiation_monochromator graphite
_diffrn_radiation_source 'fine-focus sealed tube'
_diffrn_radiation_type MoK\a
_diffrn_radiation_wavelength 0.71073
_diffrn_reflns_av_R_equivalents 0.0489
_diffrn_reflns_av_sigmaI/netI 0.0827
_diffrn_reflns_limit_h_max 8
_diffrn_reflns_limit_h_min -11
_diffrn_reflns_limit_k_max 24
_diffrn_reflns_limit_k_min -27
_diffrn_reflns_limit_l_max 23
_diffrn_reflns_limit_l_min -23
_diffrn_reflns_number 17325
_diffrn_reflns_theta_max 49.76
_diffrn_reflns_theta_min 1.78
_diffrn_standards_decay_% 0
_diffrn_standards_number 'not applicable to area detectors'
_exptl_absorpt_coefficient_mu 0.084
_exptl_absorpt_correction_T_max 0.971
_exptl_absorpt_correction_T_min 0.959
_exptl_absorpt_correction_type 'multiscan (SADABS; Sheldrick, 1996)'
_exptl_crystal_colour Colourless
_exptl_crystal_density_diffrn 1.136
_exptl_crystal_density_meas ?
_exptl_crystal_description Block
_exptl_crystal_F_000 288
_exptl_crystal_size_max 0.50
_exptl_crystal_size_mid 0.40
_exptl_crystal_size_min 0.35
_refine_diff_density_max 0.635
_refine_diff_density_min -0.282
_refine_ls_extinction_method none
_refine_ls_goodness_of_fit_all 0.985
_refine_ls_goodness_of_fit_obs 1.064
_refine_ls_hydrogen_treatment mixed
_refine_ls_matrix_type full
_refine_ls_number_parameters 203
_refine_ls_number_reflns 12153
_refine_ls_number_restraints 1
_refine_ls_restrained_S_all 0.989
_refine_ls_restrained_S_obs 1.064
_refine_ls_R_factor_all 0.1003
_refine_ls_R_factor_obs 0.0656
_refine_ls_shift/esd_max 0.083
_refine_ls_shift/esd_mean 0.010
_refine_ls_structure_factor_coef Fsqd
_refine_ls_weighting_details 'w=1/[\s^2^(Fo^2^)+(0.0864P)^2^] where P=(Fo^2^+2Fc^2^)/3'
_refine_ls_weighting_scheme calc
_refine_ls_wR_factor_all 0.1790
_refine_ls_wR_factor_obs 0.1584
_reflns_number_observed 8119
_reflns_number_total 12154
_reflns_observed_criterion >2sigma(I)
_cod_data_source_file ha0173.cif
_cod_data_source_block lvm
_cod_depositor_comments
;
The following automatic conversions were performed:
'_symmetry_cell_setting' value 'Monoclinic' changed to 'monoclinic'
according to '/home/saulius/struct/CIF-dictionaries/cif_core.dic'
dictionary named 'cif_core.dic' version 2.4.1 from 2010-06-29.

Automatic conversion script
Id: cif_fix_enum 1527 2010-12-29 10:47:43Z saulius 

The following automatic conversions were performed:

'_symmetry_cell_setting' value 'Monoclinic' changed to 'monoclinic'
according to /home/saulius/struct/CIF-dictionaries/cif_core.dic
dictionary named 'cif_core.dic' version 2.4.1 from 2010-06-29.

Automatic conversion script
Id: cif_fix_values 1715 2011-07-08 13:25:40Z adriana 

The following automatic conversions were performed:

'_refine_ls_weighting_scheme' value 'calc
w=1/[\s^2^(Fo^2^)+(0.0864P)^2^] where P=(Fo^2^+2Fc^2^)/3' was changed
to 'calc'. New tag '_refine_ls_weighting_details' was created. The
value of the new tag was set to 'w=1/[\s^2^(Fo^2^)+(0.0864P)^2^]
where P=(Fo^2^+2Fc^2^)/3'.

Automatic conversion script
Id: cif_fix_values 3143 2015-03-26 13:38:13Z robertas 
;
_cod_original_cell_volume 766.871(14)
_cod_original_sg_symbol_H-M 'P 21'
_cod_database_code 2002991
_cod_database_fobs_code 2002991

loop_
_symmetry_equiv_pos_as_xyz
'x, y, z'
'-x, y+1/2, -z'

loop_
_atom_site_aniso_label
_atom_site_aniso_U_11
_atom_site_aniso_U_22
_atom_site_aniso_U_33
_atom_site_aniso_U_12
_atom_site_aniso_U_13
_atom_site_aniso_U_23
O1A 0.0255(3) 0.0216(3) 0.0385(4) 0.0097(3) -0.0121(3) -0.0075(3)
O2A 0.0188(3) 0.0200(3) 0.0414(4) 0.0063(2) 0.0003(3) 0.0045(3)
O3A 0.0169(3) 0.0245(3) 0.0442(5) 0.0053(2) 0.0109(3) 0.0090(3)
N1A 0.0170(3) 0.0170(3) 0.0232(3) -0.0020(2) 0.0003(2) -0.0011(2)
N2A 0.0122(2) 0.0153(3) 0.0249(3) 0.0008(2) -0.0023(2) -0.0022(2)
C1A 0.0141(3) 0.0156(3) 0.0200(3) -0.0008(2) -0.0012(2) -0.0004(2)
C2A 0.0217(3) 0.0247(4) 0.0217(4) -0.0017(3) 0.0015(3) 0.0030(3)
C3A 0.0414(6) 0.0328(5) 0.0260(5) -0.0147(5) -0.0119(4) 0.0081(4)
C4A 0.0293(6) 0.0648(11) 0.0428(7) 0.0100(6) -0.0029(5) 0.0153(7)
C5A 0.121(2) 0.0606(12) 0.0222(6) 0.0259(13) -0.0058(9) 0.0002(7)
C6A 0.0135(3) 0.0169(3) 0.0212(3) 0.0015(2) -0.0015(2) -0.0015(2)
C7A 0.0120(2) 0.0167(3) 0.0206(3) 0.0000(2) -0.0008(2) -0.0010(2)
C8A 0.0198(3) 0.0331(5) 0.0204(4) -0.0015(3) 0.0022(3) -0.0040(3)
C9A 0.0388(6) 0.0511(8) 0.0284(5) -0.0057(6) 0.0093(5) 0.0070(5)
C10A 0.0339(6) 0.0623(10) 0.0273(5) -0.0131(6) -0.0028(4) -0.0152(6)
C11A 0.0126(2) 0.0156(3) 0.0214(3) 0.0007(2) -0.0007(2) -0.0001(2)
O1B 0.0223(5) 0.0625(12) 0.0274(5) 0.0139(6) 0.0007(4) 0.0112(6)
C1B 0.0570(9) 0.0516(9) 0.0334(6) 0.0141(8) 0.0002(6) 0.0091(6)

loop_
_atom_site_label
_atom_site_fract_x
_atom_site_fract_y
_atom_site_fract_z
_atom_site_U_iso_or_equiv
_atom_site_thermal_displace_type
_atom_site_calc_flag
_atom_site_refinement_flags
_atom_site_occupancy
_atom_site_disorder_group
_atom_site_type_symbol
O1A 0.5902(2) 0.13448(7) 0.38070(9) 0.0296(2) Uani d . 1 . O
O2A 0.53664(15) -0.24568(6) 0.36754(9) 0.0269(2) Uani d . 1 . O
O3A 0.18301(14) -0.15513(7) 0.38891(9) 0.0280(2) Uani d . 1 . O
N1A 1.04959(15) 0.19362(6) 0.48622(8) 0.01919(13) Uani d . 1 . N
H1A 1.189(4) 0.210(2) 0.529(2) 0.046(3) Uiso d . 1 . H
H2A 0.924(5) 0.229(2) 0.522(2) 0.046(3) Uiso d . 1 . H
H3A 1.048(5) 0.213(2) 0.409(2) 0.046(3) Uiso d . 1 . H
N2A 0.72874(13) -0.03377(6) 0.35468(7) 0.01776(12) Uani d . 1 . N
H4A 0.844(3) -0.0758(15) 0.3650(15) 0.021 Uiso d . 1 . H
C1A 0.9823(2) 0.07992(7) 0.48747(8) 0.01674(13) Uani d . 1 . C
H11A 1.118(3) 0.0394(8) 0.4660(4) 0.020 Uiso calc R 1 . H
C2A 0.9180(2) 0.04720(9) 0.60998(9) 0.0228(2) Uani d . 1 . C
H21A 0.8320(13) -0.0211(10) 0.60412(12) 0.027 Uiso calc R 1 . H
H22A 0.7991(17) 0.0985(7) 0.6371(4) 0.027 Uiso calc R 1 . H
C3A 1.1505(3) 0.03900(11) 0.70202(11) 0.0344(3) Uani d . 1 . C
H31A 1.268(3) 0.1002(14) 0.6916(3) 0.041 Uiso calc R 1 . H
C4A 1.2954(3) -0.0642(2) 0.6887(2) 0.0461(4) Uani d . 1 . C
H41A 1.443(3) -0.0661(7) 0.7454(15) 0.074(5) Uiso calc R 1 . H
H42A 1.348(3) -0.0683(7) 0.6108(16) 0.074(5) Uiso calc R 1 . H
H43A 1.186(2) -0.1231(11) 0.7016(17) 0.074(5) Uiso calc R 1 . H
C5A 1.0579(6) 0.0453(2) 0.82487(15) 0.0688(8) Uani d . 1 . C
H51A 1.211(3) 0.043(2) 0.8868(12) 0.098(7) Uiso calc R 1 . H
H52A 0.942(5) -0.0172(16) 0.8367(9) 0.098(7) Uiso calc R 1 . H
H53A 0.960(5) 0.1139(17) 0.8325(8) 0.098(7) Uiso calc R 1 . H
C6A 0.7484(2) 0.06290(7) 0.39980(8) 0.01746(13) Uani d . 1 . C
C7A 0.50317(15) -0.07368(7) 0.28394(8) 0.01662(12) Uani d . 1 . C
H71A 0.385(2) -0.0219(10) 0.2752(2) 0.020 Uiso calc R 1 . H
C8A 0.5706(2) -0.10789(10) 0.16254(9) 0.0244(2) Uani d . 1 . C
H81A 0.704(3) -0.1588(10) 0.1731(2) 0.029 Uiso calc R 1 . H
C9A 0.6661(3) -0.01418(14) 0.09599(12) 0.0390(3) Uani d . 1 . C
H91A 0.809(3) 0.0182(9) 0.1423(9) 0.052(4) Uiso calc R 1 . H
H92A 0.530(2) 0.0370(9) 0.0812(12) 0.052(4) Uiso calc R 1 . H
H93A 0.720(3) -0.0382(4) 0.0222(12) 0.052(4) Uiso calc R 1 . H
C10A 0.3425(3) -0.1595(2) 0.09337(12) 0.0416(3) Uani d . 1 . C
H04A 0.303(2) -0.2254(14) 0.1308(11) 0.066(5) Uiso calc R 1 . H
H05A 0.3820(15) -0.1736(14) 0.0140(15) 0.066(5) Uiso calc R 1 . H
H06A 0.197(3) -0.1126(10) 0.0912(14) 0.066(5) Uiso calc R 1 . H
C11A 0.39812(15) -0.16608(7) 0.35230(8) 0.01668(12) Uani d . 1 . C
O1B 0.1617(2) 0.1901(2) 0.25127(11) 0.0375(5) Uani d P 0.814(6) 1 O
H1B 0.292(6) 0.177(3) 0.269(3) 0.056 Uiso d P 0.814(6) 1 H
O10B 0.2107(11) 0.2438(6) 0.2636(5) 0.0304(14) Uiso d P 0.186(6) 2 O
H1OB 0.3329(11) 0.2045(6) 0.2876(5) 0.046 Uiso d PR 0.186(6) 2 H
C1B 0.1502(4) 0.2286(2) 0.13817(15) 0.0476(4) Uani d . 1 . C
H11B 0.1730(4) 0.1705(2) 0.08402(15) 0.141(13) Uiso calc PR 0.814(6) 1 H
H12B 0.2852(4) 0.2809(2) 0.13298(15) 0.141(13) Uiso calc PR 0.814(6) 1 H
H13B -0.0155(4) 0.2619(2) 0.11740(15) 0.141(13) Uiso calc PR 0.814(6) 1 H
H14B 0.1687(4) 0.1540(2) 0.11895(15) 0.212 Uiso calc PR 0.186(6) 2 H
H15B 0.2665(4) 0.2707(2) 0.09581(15) 0.212 Uiso calc PR 0.186(6) 2 H
H16B -0.0251(4) 0.2511(2) 0.11534(15) 0.212 Uiso calc PR 0.186(6) 2 H

loop_
_atom_type_symbol
_atom_type_description
_atom_type_scat_dispersion_real
_atom_type_scat_dispersion_imag
_atom_type_scat_source
C C 0.0033 0.0016 'International Tables Vol C Tables 4.2.6.8 and 6.1.1.4'
H H 0.0000 0.0000 'International Tables Vol C Tables 4.2.6.8 and 6.1.1.4'
N N 0.0061 0.0033 'International Tables Vol C Tables 4.2.6.8 and 6.1.1.4'
O O 0.0106 0.0060 'International Tables Vol C Tables 4.2.6.8 and 6.1.1.4'

loop_
_geom_angle_atom_site_label_1
_geom_angle_atom_site_label_2
_geom_angle_atom_site_label_3
_geom_angle
C1A N1A H1A 114.7(17)
C1A N1A H2A 106.1(16)
H1A N1A H2A 104(2)
C1A N1A H3A 106.6(17)
H1A N1A H3A 114(2)
H2A N1A H3A 112(2)
C6A N2A C7A 124.17(7)
C6A N2A H4A 121.4(13)
C7A N2A H4A 114.4(13)
N1A C1A C6A 108.01(7)
N1A C1A C2A 110.26(8)
C6A C1A C2A 108.99(7)
N1A C1A H11A 109.85(5)
C6A C1A H11A 109.85(4)
C2A C1A H11A 109.85(5)
C1A C2A C3A 114.25(9)
C1A C2A H21A 108.69(5)
C3A C2A H21A 108.69(6)
C1A C2A H22A 108.69(5)
C3A C2A H22A 108.69(7)
H21A C2A H22A 107.6
C4A C3A C2A 111.19(11)
C4A C3A C5A 110.11(13)
C2A C3A C5A 108.59(15)
C4A C3A H31A 108.97(8)
C2A C3A H31A 108.97(6)
C5A C3A H31A 108.97(12)
C3A C4A H41A 109.47(8)
C3A C4A H42A 109.47(8)
H41A C4A H42A 109.5
C3A C4A H43A 109.47(8)
H41A C4A H43A 109.5
H42A C4A H43A 109.5
C3A C5A H51A 109.47(12)
C3A C5A H52A 109.47(12)
H51A C5A H52A 109.5
C3A C5A H53A 109.47(10)
H51A C5A H53A 109.5
H52A C5A H53A 109.5
O1A C6A N2A 125.55(8)
O1A C6A C1A 119.98(8)
N2A C6A C1A 114.36(7)
N2A C7A C8A 110.51(7)
N2A C7A C11A 107.16(7)
C8A C7A C11A 112.05(8)
N2A C7A H71A 109.02(4)
C8A C7A H71A 109.02(5)
C11A C7A H71A 109.02(4)
C10A C8A C9A 110.99(12)
C10A C8A C7A 110.50(8)
C9A C8A C7A 110.69(10)
C10A C8A H81A 108.18(9)
C9A C8A H81A 108.18(7)
C7A C8A H81A 108.18(5)
C8A C9A H91A 109.47(7)
C8A C9A H92A 109.47(7)
H91A C9A H92A 109.5
C8A C9A H93A 109.47(7)
H91A C9A H93A 109.5
H92A C9A H93A 109.5
C8A C10A H04A 109.47(9)
C8A C10A H05A 109.47(6)
H04A C10A H05A 109.5
C8A C10A H06A 109.47(9)
H04A C10A H06A 109.5
H05A C10A H06A 109.5
O2A C11A O3A 125.37(9)
O2A C11A C7A 116.65(8)
O3A C11A C7A 117.98(8)
C1B O1B H1B 107(3)
C1B O1B H1OB 106.6(4)
C1B O10B H1B 90(2)
C1B O10B H1OB 109.3(2)
O1B C1B H11B 109.47(12)
O1B C1B H12B 109.47(12)
H11B C1B H12B 109.5
O1B C1B H13B 109.47(9)
H11B C1B H13B 109.5
H12B C1B H13B 109.5
O10B C1B H14B 109.5(3)
O10B C1B H15B 109.5(3)
H14B C1B H15B 109.5
O10B C1B H16B 109.5(2)
H14B C1B H16B 109.5
H15B C1B H16B 109.5

loop_
_geom_bond_atom_site_label_1
_geom_bond_atom_site_label_2
_geom_bond_distance
O1A C6A 1.2394(11)
O2A C11A 1.2495(11)
O3A C11A 1.2599(11)
N1A C1A 1.4863(11)
N1A H1A .87(2)
N1A H2A .93(2)
N1A H3A .92(2)
N2A C6A 1.3316(11)
N2A C7A 1.4641(10)
N2A H4A .81(2)
C1A C6A 1.5292(11)
C1A C2A 1.5380(13)
C1A H11A .94(2)
C2A C3A 1.542(2)
C2A H21A .978(14)
C2A H22A .978(14)
C3A C4A 1.532(2)
C3A C5A 1.542(3)
C3A H31A 1.01(2)
C4A H41A .97(2)
C4A H42A .97(2)
C4A H43A .97(2)
C5A H51A 1.02(2)
C5A H52A 1.02(2)
C5A H53A 1.02(2)
C7A C8A 1.5366(13)
C7A C11A 1.5454(12)
C7A H71A .91(2)
C8A C10A 1.524(2)
C8A C9A 1.527(2)
C8A H81A .96(2)
C9A H91A .970(14)
C9A H92A .970(14)
C9A H93A .970(14)
C10A H04A .97(2)
C10A H05A .97(2)
C10A H06A .97(2)
O1B C1B 1.384(2)
O1B H1B .72(3)
O1B H1OB .975(6)
O10B C1B 1.457(6)
O10B H1OB .84
C1B H11B .98
C1B H12B .98
C1B H13B .98
C1B H14B .98
C1B H15B .98
C1B H16B .98

loop_
_geom_torsion_atom_site_label_1
_geom_torsion_atom_site_label_2
_geom_torsion_atom_site_label_3
_geom_torsion_atom_site_label_4
_geom_torsion
N1A C1A C2A C3A -73.34(11)
C6A C1A C2A C3A 168.26(9)
C1A C2A C3A C4A -78.59(13)
C1A C2A C3A C5A 160.12(13)
C7A N2A C6A O1A -6.3(2)
C7A N2A C6A C1A 169.87(8)
N1A C1A C6A O1A -30.55(12)
C2A C1A C6A O1A 89.25(11)
N1A C1A C6A N2A 153.02(8)
C2A C1A C6A N2A -87.18(10)
C6A N2A C7A C8A 121.13(10)
C6A N2A C7A C11A -116.54(9)
N2A C7A C8A C10A 174.33(11)
C11A C7A C8A C10A 54.91(13)
N2A C7A C8A C9A -62.30(11)
C11A C7A C8A C9A 178.28(9)
N2A C7A C11A O2A -64.79(10)
C8A C7A C11A O2A 56.58(11)
N2A C7A C11A O3A 114.57(9)
C8A C7A C11A O3A -124.06(9)
